data_2236823
loop_
_publ_author_name
'Najafi, Ezzatollah'
'Amini, Mostafa M.'
'Ng, Seik Weng'

_publ_section_title
;
 Dimethyl(1,10-phenanthroline-\k^2^<i>N</i>,<i>N</i>')bis(thiocyanato-\k<i>N</i>)tin(IV)
;
_journal_coeditor_code BT6862
_journal_issue 12
_journal_name_full 'Acta Crystallographica Section E'
_journal_page_first m1544
_journal_paper_doi 10.1107/S1600536812047691
_journal_volume 68
_journal_year 2012
_chemical_formula_iupac '[Sn (C H3)2 (N C S)2 (C12 H8 N2)]'
_chemical_formula_moiety 'C16 H14 N4 S2 Sn'
_chemical_formula_sum 'C16 H14 N4 S2 Sn'
_chemical_formula_weight 445.12
_chemical_name_systematic
;
Dimethyl(1,10-phenanthroline-\k^2^<i>N</i>,<i>N</i>')bis(thiocyanato-
\k<i>N</i>)tin(IV)
;
_space_group_IT_number 56
_symmetry_cell_setting orthorhombic
_symmetry_space_group_name_Hall '-P 2ab 2ac'
_symmetry_space_group_name_H-M 'P c c n'
_atom_sites_solution_hydrogens geom
_atom_sites_solution_primary direct
_atom_sites_solution_secondary difmap
_audit_creation_method SHELXL-97
_cell_angle_alpha 90.00
_cell_angle_beta 90.00
_cell_angle_gamma 90.00
_cell_formula_units_Z 4
_cell_length_a 6.8218(7)
_cell_length_b 12.9272(13)
_cell_length_c 20.746(2)
_cell_measurement_reflns_used 1757
_cell_measurement_temperature 295(2)
_cell_measurement_theta_max 27.5006
_cell_measurement_theta_min 3.1453
_cell_volume 1829.5(3)
_computing_cell_refinement 'CrysAlis PRO (Agilent, 2012)'
_computing_data_collection 'CrysAlis PRO (Agilent, 2012)'
_computing_data_reduction 'CrysAlis PRO (Agilent, 2012)'
_computing_molecular_graphics 'X-SEED (Barbour, 2001)'
_computing_publication_material 'publCIF (Westrip, 2010)'
_computing_structure_refinement 'SHELXL97 (Sheldrick, 2008)'
_computing_structure_solution 'SHELXS97 (Sheldrick, 2008)'
_diffrn_ambient_temperature 295(2)
_diffrn_detector_area_resol_mean 10.4041
_diffrn_measured_fraction_theta_full 0.999
_diffrn_measured_fraction_theta_max 0.999
_diffrn_measurement_device_type 'Agilent SuperNova Dual diffractometer with an Atlas detector'
_diffrn_measurement_method '\w scan'
_diffrn_radiation_monochromator Mirror
_diffrn_radiation_source 'SuperNova (Mo) X-ray Source'
_diffrn_radiation_type MoK\a
_diffrn_radiation_wavelength 0.71073
_diffrn_reflns_av_R_equivalents 0.0546
_diffrn_reflns_av_sigmaI/netI 0.0449
_diffrn_reflns_limit_h_max 8
_diffrn_reflns_limit_h_min -6
_diffrn_reflns_limit_k_max 16
_diffrn_reflns_limit_k_min -16
_diffrn_reflns_limit_l_max 24
_diffrn_reflns_limit_l_min -27
_diffrn_reflns_number 10262
_diffrn_reflns_theta_full 27.56
_diffrn_reflns_theta_max 27.56
_diffrn_reflns_theta_min 3.15
_diffrn_standards_decay_% 0
_diffrn_standards_interval_count 0
_diffrn_standards_interval_time 0
_diffrn_standards_number 0
_exptl_absorpt_coefficient_mu 1.628
_exptl_absorpt_correction_T_max 0.9230
_exptl_absorpt_correction_T_min 0.6409
_exptl_absorpt_correction_type multi-scan
_exptl_absorpt_process_details '(CrysAlis PRO; Agilent, 2012)'
_exptl_crystal_colour colorless
_exptl_crystal_density_diffrn 1.616
_exptl_crystal_density_method 'not measured'
_exptl_crystal_description prism
_exptl_crystal_F_000 880
_exptl_crystal_size_max 0.30
_exptl_crystal_size_mid 0.15
_exptl_crystal_size_min 0.05
_refine_diff_density_max 0.513
_refine_diff_density_min -0.629
_refine_ls_extinction_coef 0.0024(4)
_refine_ls_extinction_expression Fc^*^=kFc[1+0.001xFc^2^\l^3^/sin(2\q)]^-1/4^
_refine_ls_extinction_method 'SHELXL97 (Sheldrick, 2008)'
_refine_ls_goodness_of_fit_ref 1.010
_refine_ls_hydrogen_treatment constr
_refine_ls_matrix_type full
_refine_ls_number_parameters 106
_refine_ls_number_reflns 2116
_refine_ls_number_restraints 0
_refine_ls_restrained_S_all 1.010
_refine_ls_R_factor_all 0.0704
_refine_ls_R_factor_gt 0.0390
_refine_ls_shift/su_max 0.001
_refine_ls_shift/su_mean 0.001
_refine_ls_structure_factor_coef Fsqd
_refine_ls_weighting_details 'calc w=1/[\s^2^(Fo^2^)+(0.0429P)^2^+0.5974P] where P=(Fo^2^+2Fc^2^)/3'
_refine_ls_weighting_scheme calc
_refine_ls_wR_factor_gt 0.0886
_refine_ls_wR_factor_ref 0.1056
_reflns_number_gt 1368
_reflns_number_total 2116
_reflns_threshold_expression I>2\s(I)
_cod_data_source_file bt6862.cif
_cod_data_source_block I
_cod_database_code 2236823
_cod_database_fobs_code 2236823

loop_
_symmetry_equiv_pos_as_xyz
'x, y, z'
'-x+1/2, -y+1/2, z'
'-x, y+1/2, -z+1/2'
'x+1/2, -y, -z+1/2'
'-x, -y, -z'
'x-1/2, y-1/2, -z'
'x, -y-1/2, z-1/2'
'-x-1/2, y, z-1/2'

loop_
_atom_site_type_symbol
_atom_site_label
_atom_site_fract_x
_atom_site_fract_y
_atom_site_fract_z
_atom_site_U_iso_or_equiv
_atom_site_adp_type
_atom_site_calc_flag
_atom_site_refinement_flags
_atom_site_occupancy
_atom_site_symmetry_multiplicity
Sn Sn1 0.7500 0.2500 0.243352(18) 0.04816(19) Uani d S 1 2
S S1 0.3311(2) 0.45584(12) 0.09896(7) 0.0957(6) Uani d . 1 1
N N1 0.5798(5) 0.3037(3) 0.33508(16) 0.0515(8) Uani d . 1 1
N N2 0.5246(7) 0.3231(4) 0.1785(2) 0.1073(18) Uani d . 1 1
C C1 0.5903(7) 0.1114(4) 0.2395(2) 0.0746(14) Uani d . 1 1
H H1A 0.6337 0.0710 0.2034 0.112 Uiso calc R 1 1
H H1B 0.4533 0.1267 0.2349 0.112 Uiso calc R 1 1
H H1C 0.6109 0.0731 0.2786 0.112 Uiso calc R 1 1
C C2 0.4146(7) 0.3576(4) 0.3337(3) 0.0736(14) Uani d . 1 1
H H2 0.3600 0.3748 0.2941 0.088 Uiso calc R 1 1
C C3 0.3208(10) 0.3891(5) 0.3898(4) 0.107(2) Uani d . 1 1
H H3 0.2060 0.4276 0.3875 0.128 Uiso calc R 1 1
C C4 0.3969(12) 0.3635(6) 0.4470(4) 0.115(3) Uani d . 1 1
H H4 0.3327 0.3832 0.4846 0.138 Uiso calc R 1 1
C C5 0.5721(10) 0.3073(5) 0.4510(3) 0.0882(18) Uani d . 1 1
C C6 0.6600(6) 0.2783(3) 0.3924(2) 0.0556(11) Uani d . 1 1
C C7 0.6688(15) 0.2767(9) 0.5097(3) 0.142(5) Uani d . 1 1
H H7 0.6135 0.2956 0.5490 0.170 Uiso calc R 1 1
C C8 0.4443(7) 0.3778(4) 0.1449(2) 0.0644(12) Uani d . 1 1

loop_
_atom_site_aniso_label
_atom_site_aniso_U_11
_atom_site_aniso_U_22
_atom_site_aniso_U_33
_atom_site_aniso_U_12
_atom_site_aniso_U_13
_atom_site_aniso_U_23
Sn1 0.0574(3) 0.0459(3) 0.0411(3) 0.00503(18) 0.000 0.000
S1 0.1188(12) 0.0817(11) 0.0866(11) 0.0168(9) -0.0541(9) -0.0028(8)
N1 0.056(2) 0.043(2) 0.055(2) 0.0032(17) 0.0090(16) -0.0054(17)
N2 0.127(4) 0.085(4) 0.110(4) 0.010(3) -0.058(3) 0.019(3)
C1 0.081(4) 0.065(3) 0.078(4) -0.010(3) -0.014(2) -0.009(3)
C2 0.062(3) 0.054(3) 0.105(4) 0.005(2) 0.023(3) -0.010(3)
C3 0.085(4) 0.075(4) 0.161(7) -0.002(3) 0.061(5) -0.028(5)
C4 0.137(6) 0.096(5) 0.113(6) -0.044(5) 0.087(5) -0.050(5)
C5 0.123(5) 0.082(4) 0.059(3) -0.039(4) 0.038(3) -0.022(3)
C6 0.071(3) 0.052(3) 0.044(2) -0.021(2) 0.014(2) -0.008(2)
C7 0.225(15) 0.156(12) 0.044(3) -0.092(10) 0.035(4) -0.019(4)
C8 0.071(3) 0.068(3) 0.054(3) -0.001(3) -0.015(2) -0.009(2)

loop_
_atom_type_symbol
_atom_type_description
_atom_type_scat_dispersion_real
_atom_type_scat_dispersion_imag
_atom_type_scat_source
C C 0.0033 0.0016 'International Tables Vol C Tables 4.2.6.8 and 6.1.1.4'
H H 0.0000 0.0000 'International Tables Vol C Tables 4.2.6.8 and 6.1.1.4'
N N 0.0061 0.0033 'International Tables Vol C Tables 4.2.6.8 and 6.1.1.4'
S S 0.1246 0.1234 'International Tables Vol C Tables 4.2.6.8 and 6.1.1.4'
Sn Sn -0.6537 1.4246 'International Tables Vol C Tables 4.2.6.8 and 6.1.1.4'

loop_
_geom_angle_atom_site_label_1
_geom_angle_atom_site_label_2
_geom_angle_atom_site_label_3
_geom_angle_site_symmetry_1
_geom_angle_site_symmetry_3
_geom_angle
C1 Sn1 C1 . 2_655 175.7(3)
C1 Sn1 N2 . 2_655 88.48(19)
C1 Sn1 N2 2_655 2_655 88.94(18)
C1 Sn1 N2 . . 88.94(18)
C1 Sn1 N2 2_655 . 88.48(19)
N2 Sn1 N2 2_655 . 106.6(3)
C1 Sn1 N1 . . 91.51(16)
C1 Sn1 N1 2_655 . 92.01(15)
N2 Sn1 N1 2_655 . 162.09(16)
N2 Sn1 N1 . . 91.30(17)
C1 Sn1 N1 . 2_655 92.01(15)
C1 Sn1 N1 2_655 2_655 91.51(16)
N2 Sn1 N1 2_655 2_655 91.30(17)
N2 Sn1 N1 . 2_655 162.09(16)
N1 Sn1 N1 . 2_655 70.80(18)
C2 N1 C6 . . 119.4(4)
C2 N1 Sn1 . . 124.2(3)
C6 N1 Sn1 . . 116.4(3)
C8 N2 Sn1 . . 163.6(5)
Sn1 C1 H1A . . 109.5
Sn1 C1 H1B . . 109.5
H1A C1 H1B . . 109.5
Sn1 C1 H1C . . 109.5
H1A C1 H1C . . 109.5
H1B C1 H1C . . 109.5
N1 C2 C3 . . 121.9(6)
N1 C2 H2 . . 119.1
C3 C2 H2 . . 119.1
C4 C3 C2 . . 119.5(7)
C4 C3 H3 . . 120.2
C2 C3 H3 . . 120.2
C3 C4 C5 . . 120.7(6)
C3 C4 H4 . . 119.6
C5 C4 H4 . . 119.6
C4 C5 C6 . . 116.9(6)
C4 C5 C7 . . 125.6(6)
C6 C5 C7 . . 117.6(7)
N1 C6 C5 . . 121.6(5)
N1 C6 C6 . 2_655 118.2(2)
C5 C6 C6 . 2_655 120.2(4)
C7 C7 C5 2_655 . 122.2(4)
C7 C7 H7 2_655 . 118.9
C5 C7 H7 . . 118.9
N2 C8 S1 . . 178.8(5)

loop_
_geom_bond_atom_site_label_1
_geom_bond_atom_site_label_2
_geom_bond_site_symmetry_2
_geom_bond_distance
Sn1 C1 . 2.098(5)
Sn1 C1 2_655 2.098(5)
Sn1 N2 2_655 2.251(4)
Sn1 N2 . 2.251(4)
Sn1 N1 . 2.335(3)
Sn1 N1 2_655 2.335(3)
S1 C8 . 1.588(5)
N1 C2 . 1.326(5)
N1 C6 . 1.350(5)
N2 C8 . 1.134(5)
C1 H1A . 0.9600
C1 H1B . 0.9600
C1 H1C . 0.9600
C2 C3 . 1.388(8)
C2 H2 . 0.9300
C3 C4 . 1.337(10)
C3 H3 . 0.9300
C4 C5 . 1.401(9)
C4 H4 . 0.9300
C5 C6 . 1.405(6)
C5 C7 . 1.442(9)
C6 C6 2_655 1.430(9)
C7 C7 2_655 1.31(2)
C7 H7 . 0.9300

loop_
_geom_torsion_atom_site_label_1
_geom_torsion_atom_site_label_2
_geom_torsion_atom_site_label_3
_geom_torsion_atom_site_label_4
_geom_torsion_site_symmetry_1
_geom_torsion_site_symmetry_4
_geom_torsion
C1 Sn1 N1 C2 . . -89.4(4)
C1 Sn1 N1 C2 2_655 . 88.1(4)
N2 Sn1 N1 C2 2_655 . -179.2(5)
N2 Sn1 N1 C2 . . -0.5(4)
N1 Sn1 N1 C2 2_655 . 179.0(4)
C1 Sn1 N1 C6 . . 91.6(3)
C1 Sn1 N1 C6 2_655 . -90.9(3)
N2 Sn1 N1 C6 2_655 . 1.8(6)
N2 Sn1 N1 C6 . . -179.5(3)
N1 Sn1 N1 C6 2_655 . 0.0(2)
C1 Sn1 N2 C8 . . -167.4(17)
C1 Sn1 N2 C8 2_655 . 9.2(17)
N2 Sn1 N2 C8 2_655 . -79.3(17)
N1 Sn1 N2 C8 . . 101.1(17)
N1 Sn1 N2 C8 2_655 . 99.4(17)
C6 N1 C2 C3 . . 0.0(7)
Sn1 N1 C2 C3 . . -178.9(4)
N1 C2 C3 C4 . . -0.9(9)
C2 C3 C4 C5 . . 1.4(10)
C3 C4 C5 C6 . . -1.1(9)
C3 C4 C5 C7 . . 179.2(8)
C2 N1 C6 C5 . . 0.2(6)
Sn1 N1 C6 C5 . . 179.3(3)
C2 N1 C6 C6 . 2_655 -178.9(4)
Sn1 N1 C6 C6 . 2_655 0.1(6)
C4 C5 C6 N1 . . 0.3(7)
C7 C5 C6 N1 . . -180.0(6)
C4 C5 C6 C6 . 2_655 179.4(5)
C7 C5 C6 C6 . 2_655 -0.8(9)
C4 C5 C7 C7 . 2_655 179.3(13)
C6 C5 C7 C7 . 2_655 -0.5(19)
